data_2311259
loop_
_publ_author_name
'Parsons, Simon'
'Flack, Howard D.'
'Wagner, Trixie'

_publ_section_title
;
 Use of intensity quotients and differences in absolute structure
 refinement.
;
_journal_issue 'Pt 3'
_journal_name_full 'Acta crystallographica Section B, Structural science, crystal engineering and materials'
_journal_page_first 249
_journal_page_last 259
_journal_paper_doi 10.1107/S2052519213010014
_journal_volume 69
_journal_year 2013
_chemical_formula_sum 'C21 H22 N2'
_chemical_formula_weight 302.40
_space_group_crystal_system orthorhombic
_space_group_IT_number 19
_space_group_name_Hall 'P 2ac 2ab'
_space_group_name_H-M_alt 'P 21 21 21'
_atom_sites_solution_hydrogens difmap
_audit_creation_method SHELXL-2012
_cell_angle_alpha 90
_cell_angle_beta 90
_cell_angle_gamma 90
_cell_formula_units_Z 4
_cell_length_a 8.540(2)
_cell_length_b 11.086(2)
_cell_length_c 17.344(3)
_cell_measurement_temperature 100(2)
_cell_volume 1642.0(6)
_computing_structure_refinement 'SHELXL-2012 (Sheldrick, 2012)'
_diffrn_ambient_temperature 100(2)
_diffrn_measured_fraction_theta_full 0.974
_diffrn_measured_fraction_theta_max 0.996
_diffrn_radiation_type CuK\a
_diffrn_radiation_wavelength 1.54178
_diffrn_reflns_av_R_equivalents 0.0401
_diffrn_reflns_av_unetI/netI 0.0100
_diffrn_reflns_Laue_measured_fraction_full 0.974
_diffrn_reflns_Laue_measured_fraction_max 0.996
_diffrn_reflns_limit_h_max 10
_diffrn_reflns_limit_h_min -9
_diffrn_reflns_limit_k_max 13
_diffrn_reflns_limit_k_min -13
_diffrn_reflns_limit_l_max 20
_diffrn_reflns_limit_l_min -20
_diffrn_reflns_number 100957
_diffrn_reflns_point_group_measured_fraction_full 0.973
_diffrn_reflns_point_group_measured_fraction_max 0.996
_diffrn_reflns_theta_full 67.679
_diffrn_reflns_theta_max 66.590
_diffrn_reflns_theta_min 4.734
_exptl_absorpt_coefficient_mu 0.548
_exptl_crystal_density_diffrn 1.223
_exptl_crystal_F_000 648
_exptl_crystal_size_max 0.190
_exptl_crystal_size_mid 0.080
_exptl_crystal_size_min 0.060
_refine_diff_density_max 0.123
_refine_diff_density_min -0.215
_refine_diff_density_rms 0.034
_refine_ls_abs_structure_details
;
 Flack x determined using 1188 quotients [(I+)-(I-)]/[(I+)+(I-)]
 (Parsons and Flack (2004), Acta Cryst. A60, s61).
;
_refine_ls_abs_structure_Flack 0.04(9)
_refine_ls_extinction_method none
_refine_ls_goodness_of_fit_ref 1.064
_refine_ls_hydrogen_treatment refall
_refine_ls_matrix_type full
_refine_ls_number_parameters 296
_refine_ls_number_reflns 2894
_refine_ls_number_restraints 0
_refine_ls_restrained_S_all 1.064
_refine_ls_R_factor_all 0.0258
_refine_ls_R_factor_gt 0.0251
_refine_ls_shift/su_max 0.001
_refine_ls_shift/su_mean 0.000
_refine_ls_structure_factor_coef Fsqd
_refine_ls_weighting_details
;
 w=1/[\s^2^(Fo^2^)+(0.0406P)^2^+0.2531P]
 where P=(Fo^2^+2Fc^2^)/3
;
_refine_ls_weighting_scheme calc
_refine_ls_wR_factor_gt 0.0659
_refine_ls_wR_factor_ref 0.0667
_reflns_Friedel_coverage 0.725
_reflns_Friedel_fraction_full 0.971
_reflns_Friedel_fraction_max 0.996
_reflns_number_gt 2833
_reflns_number_total 2894
_reflns_threshold_expression 'I > 2\s(I)'
_cod_data_source_file FYO12E_B.cif
_cod_data_source_block FYO12E_B
_cod_database_code 2311259
_shelx_space_group_comment
;
The symmetry employed for this shelxl refinement is uniquely defined
by the following loop, which should always be used as a source of
symmetry information in preference to the above space-group names.
They are only intended as comments.
;
_shelx_estimated_absorpt_t_min 0.903
_shelx_estimated_absorpt_t_max 0.968
_shelxl_version_number 2012-9

loop_
_space_group_symop_operation_xyz
'x, y, z'
'-x+1/2, -y, z+1/2'
'-x, y+1/2, -z+1/2'
'x+1/2, -y+1/2, -z'

loop_
_atom_site_label
_atom_site_type_symbol
_atom_site_fract_x
_atom_site_fract_y
_atom_site_fract_z
_atom_site_U_iso_or_equiv
_atom_site_adp_type
_atom_site_occupancy
_atom_site_site_symmetry_order
_atom_site_calc_flag
C1 C 0.7796(2) 0.73538(17) 0.90562(11) 0.0278(4) Uani 1 1 d
H1A H 0.872(2) 0.7518(18) 0.8733(12) 0.031(5) Uiso 1 1 d
H1B H 0.780(2) 0.7918(19) 0.9515(12) 0.031(5) Uiso 1 1 d
H1C H 0.789(2) 0.651(2) 0.9256(12) 0.035(5) Uiso 1 1 d
N2 N 0.63936(16) 0.74578(12) 0.85816(7) 0.0220(3) Uani 1 1 d
C3 C 0.49993(19) 0.71494(14) 0.90289(9) 0.0228(3) Uani 1 1 d
H3A H 0.484(2) 0.7685(17) 0.9488(11) 0.023(4) Uiso 1 1 d
H3B H 0.516(2) 0.630(2) 0.9247(11) 0.031(5) Uiso 1 1 d
C4 C 0.35417(19) 0.71681(14) 0.85244(9) 0.0209(3) Uani 1 1 d
H4A H 0.257(2) 0.6984(18) 0.8859(10) 0.021(4) Uiso 1 1 d
H4B H 0.362(2) 0.6524(17) 0.8145(11) 0.023(5) Uiso 1 1 d
C5 C 0.33568(17) 0.83881(13) 0.80980(9) 0.0177(3) Uani 1 1 d
C6 C 0.31591(18) 0.93662(13) 0.87163(9) 0.0180(3) Uani 1 1 d
C7 C 0.16786(19) 0.96159(14) 0.90156(9) 0.0191(3) Uani 1 1 d
H7 H 0.075(2) 0.9185(17) 0.8813(11) 0.025(5) Uiso 1 1 d
C8 C 0.14812(19) 1.04783(13) 0.95943(9) 0.0196(3) Uani 1 1 d
C9 C 0.2773(2) 1.11045(14) 0.98867(9) 0.0220(3) Uani 1 1 d
H9 H 0.265(2) 1.1737(19) 1.0276(11) 0.026(5) Uiso 1 1 d
C10 C 0.4241(2) 1.08441(15) 0.95955(9) 0.0220(3) Uani 1 1 d
H10 H 0.517(2) 1.1265(17) 0.9795(10) 0.024(5) Uiso 1 1 d
C11 C 0.44608(19) 0.99769(13) 0.90189(9) 0.0193(3) Uani 1 1 d
C12 C 0.61076(18) 0.97359(14) 0.87392(9) 0.0217(3) Uani 1 1 d
H12A H 0.649(2) 1.0476(18) 0.8439(11) 0.026(5) Uiso 1 1 d
H12B H 0.682(2) 0.9659(16) 0.9188(11) 0.020(4) Uiso 1 1 d
C13 C 0.62696(18) 0.86407(14) 0.81995(9) 0.0197(3) Uani 1 1 d
H13 H 0.730(2) 0.8752(16) 0.7892(10) 0.016(4) Uiso 1 1 d
C14 C 0.48839(18) 0.86308(13) 0.76350(8) 0.0187(3) Uani 1 1 d
H14 H 0.479(2) 0.9447(15) 0.7420(10) 0.014(4) Uiso 1 1 d
C15 C 0.51470(19) 0.77523(16) 0.69707(9) 0.0236(3) Uani 1 1 d
H15A H 0.602(3) 0.8049(18) 0.6649(12) 0.031(5) Uiso 1 1 d
H15B H 0.421(2) 0.7690(18) 0.6632(12) 0.030(5) Uiso 1 1 d
H15C H 0.549(2) 0.6922(18) 0.7158(11) 0.029(5) Uiso 1 1 d
C16 C -0.0070(2) 1.07265(14) 0.98826(9) 0.0220(3) Uani 1 1 d
N17 N -0.13082(18) 1.09056(13) 1.01136(8) 0.0285(3) Uani 1 1 d
C18 C 0.19557(18) 0.83993(14) 0.75498(9) 0.0187(3) Uani 1 1 d
C19 C 0.09948(19) 0.74007(15) 0.74312(9) 0.0221(3) Uani 1 1 d
H19 H 0.121(2) 0.6664(16) 0.7687(10) 0.018(4) Uiso 1 1 d
C20 C -0.0266(2) 0.74470(16) 0.69223(9) 0.0260(4) Uani 1 1 d
H20 H -0.098(2) 0.6745(17) 0.6863(11) 0.025(5) Uiso 1 1 d
C21 C -0.0593(2) 0.84939(16) 0.65198(9) 0.0258(4) Uani 1 1 d
H21 H -0.147(2) 0.8512(17) 0.6152(11) 0.025(5) Uiso 1 1 d
C22 C 0.03525(19) 0.94962(15) 0.66304(9) 0.0232(3) Uani 1 1 d
H22 H 0.015(2) 1.0245(18) 0.6341(12) 0.029(5) Uiso 1 1 d
C23 C 0.16059(18) 0.94565(14) 0.71385(9) 0.0203(3) Uani 1 1 d
H23 H 0.226(2) 1.0186(18) 0.7204(11) 0.026(5) Uiso 1 1 d

loop_
_atom_site_aniso_label
_atom_site_aniso_U_11
_atom_site_aniso_U_22
_atom_site_aniso_U_33
_atom_site_aniso_U_23
_atom_site_aniso_U_13
_atom_site_aniso_U_12
C1 0.0241(9) 0.0301(9) 0.0293(9) 0.0034(8) -0.0021(7) 0.0056(7)
N2 0.0208(7) 0.0226(6) 0.0227(7) 0.0024(6) 0.0005(5) 0.0028(5)
C3 0.0257(8) 0.0210(7) 0.0218(8) 0.0052(6) 0.0019(7) 0.0026(7)
C4 0.0234(8) 0.0172(7) 0.0221(8) 0.0015(6) 0.0029(6) -0.0004(6)
C5 0.0197(8) 0.0167(7) 0.0167(7) -0.0007(6) 0.0011(6) -0.0014(6)
C6 0.0223(7) 0.0165(7) 0.0153(7) 0.0022(6) -0.0005(6) 0.0005(6)
C7 0.0221(8) 0.0183(7) 0.0169(7) 0.0018(6) -0.0011(6) -0.0003(6)
C8 0.0245(8) 0.0183(7) 0.0160(7) 0.0027(6) 0.0014(6) 0.0026(6)
C9 0.0297(9) 0.0195(8) 0.0168(7) -0.0013(6) -0.0006(6) 0.0006(6)
C10 0.0254(8) 0.0221(8) 0.0184(7) -0.0005(6) -0.0026(6) -0.0035(7)
C11 0.0235(8) 0.0175(7) 0.0169(7) 0.0032(6) -0.0014(6) -0.0001(6)
C12 0.0207(8) 0.0230(8) 0.0215(8) -0.0009(6) -0.0024(7) -0.0016(6)
C13 0.0199(7) 0.0210(7) 0.0181(7) 0.0009(6) 0.0009(6) -0.0002(6)
C14 0.0208(8) 0.0186(7) 0.0168(7) 0.0008(6) 0.0022(6) -0.0009(6)
C15 0.0234(8) 0.0290(8) 0.0183(7) -0.0032(6) 0.0026(7) -0.0010(7)
C16 0.0289(9) 0.0192(7) 0.0179(7) -0.0033(6) 0.0000(7) 0.0007(7)
N17 0.0275(8) 0.0302(8) 0.0278(7) -0.0068(6) 0.0021(6) 0.0025(6)
C18 0.0188(7) 0.0214(8) 0.0158(7) -0.0036(6) 0.0036(6) 0.0001(6)
C19 0.0242(8) 0.0221(8) 0.0200(7) -0.0028(6) 0.0038(6) -0.0026(6)
C20 0.0259(8) 0.0310(9) 0.0210(7) -0.0054(7) 0.0028(6) -0.0093(7)
C21 0.0210(8) 0.0403(10) 0.0161(7) -0.0047(7) 0.0015(7) -0.0031(7)
C22 0.0236(8) 0.0284(8) 0.0177(7) -0.0006(6) 0.0018(6) 0.0020(7)
C23 0.0222(8) 0.0197(7) 0.0191(7) -0.0026(6) 0.0019(6) -0.0003(6)

loop_
_atom_type_symbol
_atom_type_description
_atom_type_scat_dispersion_real
_atom_type_scat_dispersion_imag
_atom_type_scat_source
C C 0.0181 0.0091 'International Tables Vol C Tables 4.2.6.8 and 6.1.1.4'
H H 0.0000 0.0000 'International Tables Vol C Tables 4.2.6.8 and 6.1.1.4'
N N 0.0311 0.0180 'International Tables Vol C Tables 4.2.6.8 and 6.1.1.4'

loop_
_geom_angle_atom_site_label_1
_geom_angle_atom_site_label_2
_geom_angle_atom_site_label_3
_geom_angle
N2 C1 H1A 108.8(12)
N2 C1 H1B 113.4(12)
H1A C1 H1B 109.3(16)
N2 C1 H1C 109.5(12)
H1A C1 H1C 107.7(17)
H1B C1 H1C 107.8(16)
C1 N2 C3 110.55(12)
C1 N2 C13 112.55(13)
C3 N2 C13 112.86(12)
N2 C3 C4 110.98(13)
N2 C3 H3A 113.1(11)
C4 C3 H3A 109.9(10)
N2 C3 H3B 107.5(11)
C4 C3 H3B 109.7(12)
H3A C3 H3B 105.5(15)
C3 C4 C5 111.70(13)
C3 C4 H4A 109.4(10)
C5 C4 H4A 110.9(11)
C3 C4 H4B 109.0(11)
C5 C4 H4B 108.9(11)
H4A C4 H4B 106.7(15)
C18 C5 C6 110.05(12)
C18 C5 C4 112.57(12)
C6 C5 C4 107.13(12)
C18 C5 C14 109.51(12)
C6 C5 C14 109.32(12)
C4 C5 C14 108.18(12)
C7 C6 C11 118.90(14)
C7 C6 C5 120.02(13)
C11 C6 C5 121.00(14)
C6 C7 C8 120.86(15)
C6 C7 H7 119.8(11)
C8 C7 H7 119.3(11)
C7 C8 C9 120.34(15)
C7 C8 C16 119.39(14)
C9 C8 C16 120.27(14)
C10 C9 C8 118.65(14)
C10 C9 H9 119.9(12)
C8 C9 H9 121.4(12)
C9 C10 C11 121.73(15)
C9 C10 H10 120.4(11)
C11 C10 H10 117.9(11)
C10 C11 C6 119.50(15)
C10 C11 C12 118.37(14)
C6 C11 C12 122.13(13)
C11 C12 C13 114.72(12)
C11 C12 H12A 108.5(11)
C13 C12 H12A 107.1(11)
C11 C12 H12B 109.4(10)
C13 C12 H12B 110.8(11)
H12A C12 H12B 105.9(15)
N2 C13 C14 109.62(12)
N2 C13 C12 115.78(12)
C14 C13 C12 108.91(12)
N2 C13 H13 106.1(10)
C14 C13 H13 109.0(9)
C12 C13 H13 107.2(10)
C15 C14 C13 111.88(13)
C15 C14 C5 113.77(13)
C13 C14 C5 108.56(11)
C15 C14 H14 108.3(10)
C13 C14 H14 107.5(10)
C5 C14 H14 106.6(10)
C14 C15 H15A 109.0(12)
C14 C15 H15B 111.8(11)
H15A C15 H15B 107.3(16)
C14 C15 H15C 112.2(11)
H15A C15 H15C 105.4(16)
H15B C15 H15C 110.8(16)
N17 C16 C8 178.96(18)
C19 C18 C23 117.58(14)
C19 C18 C5 123.12(14)
C23 C18 C5 119.30(14)
C18 C19 C20 121.30(15)
C18 C19 H19 119.9(11)
C20 C19 H19 118.7(11)
C21 C20 C19 120.45(15)
C21 C20 H20 118.8(11)
C19 C20 H20 120.7(11)
C20 C21 C22 119.00(15)
C20 C21 H21 119.9(11)
C22 C21 H21 121.1(11)
C21 C22 C23 120.78(15)
C21 C22 H22 120.2(12)
C23 C22 H22 119.0(12)
C22 C23 C18 120.89(15)
C22 C23 H23 118.8(11)
C18 C23 H23 120.3(11)

loop_
_geom_bond_atom_site_label_1
_geom_bond_atom_site_label_2
_geom_bond_distance
C1 N2 1.458(2)
C1 H1A 0.99(2)
C1 H1B 1.01(2)
C1 H1C 1.00(2)
N2 C3 1.462(2)
N2 C13 1.473(2)
C3 C4 1.522(2)
C3 H3A 1.003(19)
C3 H3B 1.02(2)
C4 C5 1.549(2)
C4 H4A 1.034(19)
C4 H4B 0.973(19)
C5 C18 1.528(2)
C5 C6 1.534(2)
C5 C14 1.555(2)
C6 C7 1.394(2)
C6 C11 1.403(2)
C7 C8 1.396(2)
C7 H7 0.99(2)
C8 C9 1.399(2)
C8 C16 1.442(2)
C9 C10 1.382(2)
C9 H9 0.98(2)
C10 C11 1.400(2)
C10 H10 0.99(2)
C11 C12 1.511(2)
C12 C13 1.539(2)
C12 H12A 1.03(2)
C12 H12B 0.990(19)
C13 C14 1.536(2)
C13 H13 1.035(18)
C14 C15 1.525(2)
C14 H14 0.982(17)
C15 H15A 0.99(2)
C15 H15B 1.00(2)
C15 H15C 1.02(2)
C16 N17 1.148(2)
C18 C19 1.393(2)
C18 C23 1.404(2)
C19 C20 1.393(2)
C19 H19 0.948(18)
C20 C21 1.383(3)
C20 H20 0.99(2)
C21 C22 1.387(2)
C21 H21 0.98(2)
C22 C23 1.387(2)
C22 H22 0.98(2)
C23 H23 0.99(2)

loop_
_geom_hbond_atom_site_label_D
_geom_hbond_atom_site_label_H
_geom_hbond_atom_site_label_A
_geom_hbond_distance_DH
_geom_hbond_distance_HA
_geom_hbond_distance_DA
_geom_hbond_angle_DHA
_geom_hbond_site_symmetry_A
C12 H12B N17 0.990(19) 2.656(19) 3.498(2) 143.1(14) 1_655
C12 H12B N17 0.990(19) 2.656(19) 3.498(2) 143.1(14) 1_655
C12 H12B N17 0.990(19) 2.656(19) 3.498(2) 143.1(14) 1_655
C12 H12B N17 0.990(19) 2.656(19) 3.498(2) 143.1(14) 1_655
C12 H12B N17 0.990(19) 2.656(19) 3.498(2) 143.1(14) 1_655
C12 H12B N17 0.990(19) 2.656(19) 3.498(2) 143.1(14) 1_655
C12 H12B N17 0.990(19) 2.656(19) 3.498(2) 143.1(14) 1_655
C12 H12B N17 0.990(19) 2.656(19) 3.498(2) 143.1(14) 1_655
C12 H12B N17 0.990(19) 2.656(19) 3.498(2) 143.1(14) 1_655
C12 H12B N17 0.990(19) 2.656(19) 3.498(2) 143.1(14) 1_655
C12 H12B N17 0.990(19) 2.656(19) 3.498(2) 143.1(14) 1_655
C12 H12B N17 0.990(19) 2.656(19) 3.498(2) 143.1(14) 1_655

loop_
_geom_torsion_atom_site_label_1
_geom_torsion_atom_site_label_2
_geom_torsion_atom_site_label_3
_geom_torsion_atom_site_label_4
_geom_torsion
C1 N2 C3 C4 -175.96(13)
C13 N2 C3 C4 56.99(17)
N2 C3 C4 C5 -54.26(17)
C3 C4 C5 C18 176.47(12)
C3 C4 C5 C6 -62.42(16)
C3 C4 C5 C14 55.33(16)
C18 C5 C6 C7 36.80(18)
C4 C5 C6 C7 -85.89(16)
C14 C5 C6 C7 157.10(13)
C18 C5 C6 C11 -146.60(14)
C4 C5 C6 C11 90.71(16)
C14 C5 C6 C11 -26.30(18)
C11 C6 C7 C8 1.5(2)
C5 C6 C7 C8 178.14(13)
C6 C7 C8 C9 -0.3(2)
C6 C7 C8 C16 179.09(14)
C7 C8 C9 C10 -0.5(2)
C16 C8 C9 C10 -179.89(14)
C8 C9 C10 C11 0.1(2)
C9 C10 C11 C6 1.1(2)
C9 C10 C11 C12 -179.27(15)
C7 C6 C11 C10 -1.8(2)
C5 C6 C11 C10 -178.49(14)
C7 C6 C11 C12 178.51(14)
C5 C6 C11 C12 1.9(2)
C10 C11 C12 C13 171.02(13)
C6 C11 C12 C13 -9.3(2)
C1 N2 C13 C14 173.07(12)
C3 N2 C13 C14 -60.95(16)
C1 N2 C13 C12 -63.27(17)
C3 N2 C13 C12 62.71(17)
C11 C12 C13 N2 -82.83(16)
C11 C12 C13 C14 41.20(17)
N2 C13 C14 C15 -65.37(16)
C12 C13 C14 C15 167.02(13)
N2 C13 C14 C5 61.00(15)
C12 C13 C14 C5 -66.61(15)
C18 C5 C14 C15 -55.87(16)
C6 C5 C14 C15 -176.51(13)
C4 C5 C14 C15 67.15(16)
C18 C5 C14 C13 178.87(12)
C6 C5 C14 C13 58.23(15)
C4 C5 C14 C13 -58.11(15)
C6 C5 C18 C19 -121.62(15)
C4 C5 C18 C19 -2.2(2)
C14 C5 C18 C19 118.18(15)
C6 C5 C18 C23 58.66(17)
C4 C5 C18 C23 178.08(13)
C14 C5 C18 C23 -61.54(17)
C23 C18 C19 C20 0.1(2)
C5 C18 C19 C20 -179.62(14)
C18 C19 C20 C21 0.1(2)
C19 C20 C21 C22 0.0(2)
C20 C21 C22 C23 -0.3(2)
C21 C22 C23 C18 0.4(2)
C19 C18 C23 C22 -0.4(2)
C5 C18 C23 C22 179.38(14)
